data_4346954
loop_
_publ_author_name
'Lu, Ying-Bing'
'Jiang, Xiao-Ming'
'Zhu, Shui-Dong'
'Du, Zi-Yi'
'Liu, Cai-Ming'
'Xie, Yong-Rong'
'Liu, Liang-Xian'

_publ_section_title
;
 Anion Effects on Lanthanide(III) Tetrazole-1-acetate Dinuclear Complexes
 Showing Slow Magnetic Relaxation and Photofluorescent Emission.
;
_journal_issue 8
_journal_name_full 'Inorganic chemistry'
_journal_page_first 3738
_journal_page_last 3749
_journal_paper_doi 10.1021/acs.inorgchem.5b02432
_journal_volume 55
_journal_year 2016
_chemical_formula_moiety Sm2(C3H3N4O2)4(NO3)2(C10N2H8)2
_chemical_formula_sum 'C32 H28 N22 O14 Sm2'
_chemical_formula_weight 1245.46
_chemical_melting_point ?
_chemical_name_common Sm2(C3H3N4O2)4(NO3)2(C10N2H8)2
_chemical_name_systematic
; 
'Sm2(C3H3N4O2)4(NO3)2(C10N2)2' 
;
_space_group_IT_number 14
_space_group_name_Hall '-P 2ybc'
_space_group_name_H-M_alt 'P 1 21/c 1'
_symmetry_cell_setting monoclinic
_symmetry_space_group_name_H-M 'P 1 21/c 1'
_atom_sites_solution_hydrogens geom
_atom_sites_solution_primary direct
_atom_sites_solution_secondary difmap
_audit_creation_method SHELXL-97
_cell_angle_alpha 90.00
_cell_angle_beta 108.6970(10)
_cell_angle_gamma 90.00
_cell_formula_units_Z 2
_cell_length_a 9.51680(10)
_cell_length_b 20.2596(2)
_cell_length_c 12.0263(2)
_cell_measurement_temperature 296(2)
_cell_volume 2196.38(5)
_computing_cell_refinement 'Bruker SMART'
_computing_data_collection 'Bruker SMART'
_computing_data_reduction 'Bruker SMART'
_computing_molecular_graphics 'Bruker SHELXTL'
_computing_publication_material 'Bruker SHELXTL'
_computing_structure_refinement 'SHELXL-97 (Sheldrick, 1997)'
_computing_structure_solution 'SHELXS-97 (Sheldrick, 1990)'
_diffrn_ambient_temperature 296(2)
_diffrn_measured_fraction_theta_full 0.932
_diffrn_measured_fraction_theta_max 0.932
_diffrn_measurement_device_type 'CCD area detector'
_diffrn_measurement_method 'phi and omega scans'
_diffrn_radiation_monochromator graphite
_diffrn_radiation_source 'fine-focus sealed tube'
_diffrn_radiation_type MoK\a
_diffrn_radiation_wavelength 0.71073
_diffrn_reflns_av_R_equivalents 0.0291
_diffrn_reflns_av_sigmaI/netI 0.0290
_diffrn_reflns_limit_h_max 11
_diffrn_reflns_limit_h_min -10
_diffrn_reflns_limit_k_max 24
_diffrn_reflns_limit_k_min -24
_diffrn_reflns_limit_l_max 13
_diffrn_reflns_limit_l_min -14
_diffrn_reflns_number 13739
_diffrn_reflns_theta_full 25.49
_diffrn_reflns_theta_max 25.49
_diffrn_reflns_theta_min 2.01
_exptl_absorpt_coefficient_mu 2.738
_exptl_absorpt_correction_T_max 0.7456
_exptl_absorpt_correction_T_min 0.5900
_exptl_absorpt_correction_type multi-scan
_exptl_absorpt_process_details 'SADABS (Bruker, 2008)'
_exptl_crystal_colour 'pale yellow'
_exptl_crystal_density_diffrn 1.883
_exptl_crystal_density_meas ?
_exptl_crystal_density_method 'not measured'
_exptl_crystal_description blanket
_exptl_crystal_F_000 1220
_exptl_crystal_size_max 0.20
_exptl_crystal_size_mid 0.15
_exptl_crystal_size_min 0.06
_refine_diff_density_max 0.864
_refine_diff_density_min -0.700
_refine_diff_density_rms '0.079 complex 2'
_refine_ls_extinction_method none
_refine_ls_goodness_of_fit_ref 0.998
_refine_ls_hydrogen_treatment constr
_refine_ls_matrix_type full
_refine_ls_number_parameters 311
_refine_ls_number_reflns 3819
_refine_ls_number_restraints 0
_refine_ls_restrained_S_all 0.998
_refine_ls_R_factor_all 0.0319
_refine_ls_R_factor_gt 0.0255
_refine_ls_shift/su_max 0.001
_refine_ls_shift/su_mean 0.000
_refine_ls_structure_factor_coef Fsqd
_refine_ls_weighting_details 'calc w=1/[\s^2^(Fo^2^)+(0.0450P)^2^+0.0000P] where P=(Fo^2^+2Fc^2^)/3'
_refine_ls_weighting_scheme calc
_refine_ls_wR_factor_gt 0.0642
_refine_ls_wR_factor_ref 0.0683
_reflns_number_gt 3335
_reflns_number_total 3819
_reflns_threshold_expression >2sigma(I)
_cod_data_source_file ic5b02432_si_002.cif
_cod_data_source_block 14
_cod_depositor_comments
;
The following automatic conversions were performed:

data item '_chemical_melting_point' value 'not measured' was changed
to '?' -- the value is undefined or not given.

data item '_exptl_absorpt_correction_type' value 'Multi-scan' was
changed to 'multi-scan' in accordance with the
/home/saulius/struct/COD-crude-data/automatic-downloads/DataCite-retrospective/ACS/depositions/lib/dictionaries/cif_core.dic
dictionary named 'cif_core.dic' version 2.4.2 last updated on
2011-04-26.

data item '_exptl_crystal_density_meas' value 'not measured' was
changed to '?' -- the value is perceived as not measured.

Automatic conversion script
Id: cif_fix_values 6909 2019-04-08 15:41:33Z antanas 
;
_cod_original_sg_symbol_H-M P2(1)/c
_cod_database_code 4346954

loop_
_symmetry_equiv_pos_as_xyz
'x, y, z'
'-x, y+1/2, -z+1/2'
'-x, -y, -z'
'x, -y-1/2, z-1/2'

loop_
_atom_site_label
_atom_site_type_symbol
_atom_site_fract_x
_atom_site_fract_y
_atom_site_fract_z
_atom_site_U_iso_or_equiv
_atom_site_adp_type
_atom_site_occupancy
_atom_site_symmetry_multiplicity
_atom_site_calc_flag
_atom_site_refinement_flags
Sm1 Sm 0.364468(14) 0.489443(7) 0.333888(12) 0.02542(5) Uani 1 1 d .
C15 C 0.1647(3) 0.55415(15) 0.0598(3) 0.0392(8) Uani 1 1 d .
N1 N 0.9649(2) 0.38376(11) 0.4912(2) 0.0322(6) Uani 1 1 d .
C16 C 0.2548(4) 0.50202(15) 0.0287(3) 0.0413(9) Uani 1 1 d .
C14 C 0.0803(4) 0.59951(18) -0.0218(3) 0.0623(12) Uani 1 1 d .
H14A H 0.0793 0.5976 -0.0993 0.075 Uiso 1 1 calc R
C2 C 0.8531(3) 0.41938(14) 0.3999(3) 0.0343(8) Uani 1 1 d .
H2A H 0.8157 0.3910 0.3319 0.041 Uiso 1 1 calc R
H2B H 0.8989 0.4575 0.3767 0.041 Uiso 1 1 calc R
C11 C 0.0889(3) 0.60416(16) 0.2034(3) 0.0498(10) Uani 1 1 d .
H11A H 0.0915 0.6060 0.2813 0.060 Uiso 1 1 calc R
C20 C 0.4303(4) 0.42141(18) 0.0947(3) 0.0517(10) Uani 1 1 d .
H20A H 0.4939 0.3977 0.1567 0.062 Uiso 1 1 calc R
C13 C -0.0009(4) 0.64669(18) 0.0110(3) 0.0655(14) Uani 1 1 d .
H13A H -0.0587 0.6763 -0.0439 0.079 Uiso 1 1 calc R
C17 C 0.2453(4) 0.48866(19) -0.0857(3) 0.0585(11) Uani 1 1 d .
H17A H 0.1791 0.5120 -0.1469 0.070 Uiso 1 1 calc R
C12 C 0.0042(4) 0.64989(17) 0.1259(4) 0.0584(11) Uani 1 1 d .
H12A H -0.0484 0.6822 0.1509 0.070 Uiso 1 1 calc R
C19 C 0.4283(4) 0.4060(2) -0.0174(3) 0.0598(11) Uani 1 1 d .
H19A H 0.4891 0.3730 -0.0305 0.072 Uiso 1 1 calc R
N8 N 0.5800(4) 0.22446(16) 0.8212(3) 0.0873(13) Uani 1 1 d .
C18 C 0.3342(4) 0.4406(2) -0.1092(4) 0.0695(12) Uani 1 1 d .
H18A H 0.3304 0.4317 -0.1860 0.083 Uiso 1 1 calc R
N11 N 0.1680(3) 0.55690(13) 0.1720(2) 0.0390(7) Uani 1 1 d .
N9 N 0.1715(3) 0.37320(13) 0.2948(2) 0.0430(7) Uani 1 1 d .
N12 N 0.3470(3) 0.46817(13) 0.1196(2) 0.0391(7) Uani 1 1 d .
N5 N 0.5156(3) 0.27290(11) 0.6531(3) 0.0446(8) Uani 1 1 d .
C5 C 0.4485(3) 0.31664(13) 0.5554(3) 0.0393(8) Uani 1 1 d .
H5A H 0.3426 0.3084 0.5251 0.047 Uiso 1 1 calc R
H5B H 0.4901 0.3080 0.4930 0.047 Uiso 1 1 calc R
N2 N 1.0854(3) 0.41276(13) 0.5652(3) 0.0476(8) Uani 1 1 d .
N3 N 1.1608(3) 0.36625(15) 0.6308(3) 0.0540(8) Uani 1 1 d .
N4 N 1.0947(3) 0.30767(15) 0.6029(3) 0.0665(10) Uani 1 1 d .
N6 N 0.6565(3) 0.2533(2) 0.6752(3) 0.0858(13) Uani 1 1 d .
C1 C 0.9725(4) 0.32030(16) 0.5155(4) 0.0602(12) Uani 1 1 d .
H1A H 0.9022 0.2890 0.4769 0.072 Uiso 1 1 calc R
C4 C 0.4706(5) 0.25499(18) 0.7415(4) 0.0656(12) Uani 1 1 d .
H4A H 0.3767 0.2626 0.7469 0.079 Uiso 1 1 calc R
O3 O 0.4349(2) 0.43231(9) 0.51490(18) 0.0365(5) Uani 1 1 d .
O1 O 0.60777(19) 0.45390(10) 0.35423(17) 0.0350(5) Uani 1 1 d .
O4 O 0.5422(2) 0.40185(9) 0.69831(18) 0.0364(5) Uani 1 1 d .
O6 O 0.1265(2) 0.43107(10) 0.3030(2) 0.0457(6) Uani 1 1 d .
C3 C 0.7241(3) 0.44237(13) 0.4382(3) 0.0308(7) Uani 1 1 d .
C6 C 0.4756(3) 0.38824(13) 0.5934(3) 0.0291(7) Uani 1 1 d .
O2 O 0.74393(19) 0.44840(9) 0.54540(18) 0.0349(5) Uani 1 1 d .
O5 O 0.2999(2) 0.36862(11) 0.2869(2) 0.0503(6) Uani 1 1 d .
O7 O 0.0959(3) 0.32539(12) 0.2952(3) 0.0753(9) Uani 1 1 d .
N7 N 0.6891(4) 0.22404(19) 0.7762(4) 0.0866(12) Uiso 1 1 d .

loop_
_atom_site_aniso_label
_atom_site_aniso_U_11
_atom_site_aniso_U_22
_atom_site_aniso_U_33
_atom_site_aniso_U_23
_atom_site_aniso_U_13
_atom_site_aniso_U_12
Sm1 0.02462(8) 0.03152(8) 0.01835(9) 0.00194(5) 0.00442(6) 0.00345(5)
C15 0.0367(15) 0.0474(17) 0.0243(18) 0.0064(13) -0.0029(13) -0.0126(13)
N1 0.0279(11) 0.0345(12) 0.0327(15) -0.0073(10) 0.0075(10) 0.0044(9)
C16 0.0477(18) 0.0483(17) 0.0240(18) 0.0006(13) 0.0059(15) -0.0177(13)
C14 0.079(2) 0.059(2) 0.029(2) 0.0128(16) -0.0108(19) -0.0105(19)
C2 0.0309(14) 0.0409(15) 0.0303(18) -0.0042(13) 0.0087(12) 0.0077(12)
C11 0.0458(17) 0.059(2) 0.040(2) 0.0112(16) 0.0078(16) 0.0133(15)
C20 0.0530(18) 0.066(2) 0.037(2) -0.0109(16) 0.0158(16) -0.0035(16)
C13 0.074(3) 0.0460(19) 0.055(3) 0.0208(18) -0.009(2) 0.0056(18)
C17 0.069(2) 0.079(2) 0.023(2) -0.0048(16) 0.0092(18) -0.0215(18)
C12 0.0511(19) 0.0501(19) 0.060(3) 0.0093(18) -0.0019(18) 0.0096(16)
C19 0.058(2) 0.078(2) 0.047(2) -0.0269(19) 0.0213(17) -0.0137(18)
N8 0.107(3) 0.072(2) 0.067(2) 0.0441(18) 0.006(2) 0.000(2)
C18 0.085(2) 0.099(3) 0.031(2) -0.025(2) 0.0277(19) -0.038(2)
N11 0.0318(12) 0.0495(15) 0.0312(16) 0.0102(11) 0.0039(11) -0.0002(11)
N9 0.0484(14) 0.0483(15) 0.0293(16) -0.0057(12) 0.0082(12) -0.0136(12)
N12 0.0413(13) 0.0496(14) 0.0258(14) -0.0037(12) 0.0098(11) -0.0032(12)
N5 0.0397(13) 0.0322(13) 0.0537(19) 0.0096(12) 0.0034(13) 0.0033(11)
C5 0.0442(16) 0.0335(15) 0.0359(19) 0.0044(13) 0.0068(14) 0.0069(13)
N2 0.0327(13) 0.0503(15) 0.0521(19) -0.0096(13) 0.0029(13) -0.0036(12)
N3 0.0372(14) 0.0688(19) 0.0465(19) -0.0031(15) 0.0000(13) 0.0107(13)
N4 0.0560(17) 0.0528(17) 0.071(2) 0.0094(16) -0.0068(17) 0.0119(14)
N6 0.065(2) 0.087(2) 0.099(3) 0.052(2) 0.018(2) 0.0223(17)
C1 0.0498(19) 0.0399(18) 0.074(3) -0.0054(18) -0.0033(19) 0.0024(15)
C4 0.074(2) 0.059(2) 0.061(3) 0.025(2) 0.017(2) -0.0048(19)
O3 0.0417(10) 0.0349(10) 0.0324(12) 0.0105(9) 0.0113(9) 0.0075(8)
O1 0.0284(9) 0.0511(12) 0.0242(11) -0.0006(9) 0.0065(8) 0.0099(9)
O4 0.0407(10) 0.0374(10) 0.0270(12) 0.0035(9) 0.0051(9) -0.0037(9)
O6 0.0362(10) 0.0467(12) 0.0550(16) -0.0064(11) 0.0156(10) -0.0018(9)
C3 0.0313(13) 0.0297(13) 0.0308(17) 0.0002(12) 0.0092(12) 0.0034(11)
C6 0.0258(12) 0.0346(14) 0.0275(17) 0.0053(12) 0.0096(12) 0.0022(11)
O2 0.0346(10) 0.0433(11) 0.0257(12) 0.0002(9) 0.0083(8) 0.0121(8)
O5 0.0524(12) 0.0456(12) 0.0566(16) -0.0065(11) 0.0228(12) 0.0002(10)
O7 0.0868(16) 0.0569(15) 0.090(2) -0.0142(14) 0.0386(15) -0.0376(13)

loop_
_atom_type_symbol
_atom_type_description
_atom_type_scat_dispersion_real
_atom_type_scat_dispersion_imag
_atom_type_scat_source
C C 0.0033 0.0016 'International Tables Vol C Tables 4.2.6.8 and 6.1.1.4'
H H 0.0000 0.0000 'International Tables Vol C Tables 4.2.6.8 and 6.1.1.4'
N N 0.0061 0.0033 'International Tables Vol C Tables 4.2.6.8 and 6.1.1.4'
O O 0.0106 0.0060 'International Tables Vol C Tables 4.2.6.8 and 6.1.1.4'
Sm Sm -0.1638 3.4418 'International Tables Vol C Tables 4.2.6.8 and 6.1.1.4'

loop_
_geom_angle_atom_site_label_1
_geom_angle_atom_site_label_2
_geom_angle_atom_site_label_3
_geom_angle
_geom_angle_site_symmetry_1
_geom_angle_site_symmetry_3
O3 Sm1 O1 77.06(7) . .
O3 Sm1 O2 75.47(7) . 3_666
O1 Sm1 O2 134.20(6) . 3_666
O3 Sm1 O4 125.10(6) . 3_666
O1 Sm1 O4 84.11(7) . 3_666
O2 Sm1 O4 82.62(7) 3_666 3_666
O3 Sm1 O6 83.12(7) . .
O1 Sm1 O6 133.58(7) . .
O2 Sm1 O6 77.92(7) 3_666 .
O4 Sm1 O6 139.99(6) 3_666 .
O3 Sm1 O5 73.16(7) . .
O1 Sm1 O5 83.60(7) . .
O2 Sm1 O5 121.42(8) 3_666 .
O4 Sm1 O5 154.65(8) 3_666 .
O6 Sm1 O5 50.39(7) . .
O3 Sm1 N12 138.63(7) . .
O1 Sm1 N12 78.37(7) . .
O2 Sm1 N12 142.82(7) 3_666 .
O4 Sm1 N12 84.39(8) 3_666 .
O6 Sm1 N12 90.42(8) . .
O5 Sm1 N12 71.45(8) . .
O3 Sm1 N11 150.05(8) . .
O1 Sm1 N11 132.89(8) . .
O2 Sm1 N11 80.33(8) 3_666 .
O4 Sm1 N11 67.74(7) 3_666 .
O6 Sm1 N11 74.70(8) . .
O5 Sm1 N11 105.90(8) . .
N12 Sm1 N11 62.52(8) . .
O3 Sm1 O3 74.68(7) . 3_666
O1 Sm1 O3 69.51(6) . 3_666
O2 Sm1 O3 68.29(6) 3_666 3_666
O4 Sm1 O3 50.42(6) 3_666 3_666
O6 Sm1 O3 143.12(7) . 3_666
O5 Sm1 O3 141.80(6) . 3_666
N12 Sm1 O3 125.55(7) . 3_666
N11 Sm1 O3 112.26(7) . 3_666
O3 Sm1 C6 100.05(7) . 3_666
O1 Sm1 C6 80.02(7) . 3_666
O2 Sm1 C6 69.69(8) 3_666 3_666
O4 Sm1 C6 25.32(7) 3_666 3_666
O6 Sm1 C6 145.29(7) . 3_666
O5 Sm1 C6 163.34(7) . 3_666
N12 Sm1 C6 107.82(8) . 3_666
N11 Sm1 C6 87.63(8) . 3_666
O3 Sm1 C6 25.90(7) 3_666 3_666
O3 Sm1 N9 74.48(7) . .
O1 Sm1 N9 108.35(7) . .
O2 Sm1 N9 98.65(7) 3_666 .
O4 Sm1 N9 159.54(7) 3_666 .
O6 Sm1 N9 25.27(7) . .
O5 Sm1 N9 25.35(7) . .
N12 Sm1 N9 82.44(8) . .
N11 Sm1 N9 92.24(8) . .
O3 Sm1 N9 148.69(7) 3_666 .
C6 Sm1 N9 168.20(9) 3_666 .
O3 Sm1 Sm1 40.15(5) . 3_666
O1 Sm1 Sm1 68.55(5) . 3_666
O2 Sm1 Sm1 66.75(4) 3_666 3_666
O4 Sm1 Sm1 84.95(4) 3_666 3_666
O6 Sm1 Sm1 117.67(6) . 3_666
O5 Sm1 Sm1 110.80(6) . 3_666
N12 Sm1 Sm1 146.08(5) . 3_666
N11 Sm1 Sm1 139.68(6) . 3_666
O3 Sm1 Sm1 34.53(4) 3_666 3_666
C6 Sm1 Sm1 60.07(6) 3_666 3_666
N9 Sm1 Sm1 114.45(5) . 3_666
N11 C15 C14 120.2(3) . .
N11 C15 C16 117.0(3) . .
C14 C15 C16 122.8(3) . .
C1 N1 N2 107.8(2) . .
C1 N1 C2 128.9(2) . .
N2 N1 C2 123.2(2) . .
N12 C16 C17 121.8(3) . .
N12 C16 C15 115.9(3) . .
C17 C16 C15 122.3(3) . .
C13 C14 C15 120.7(4) . .
C13 C14 H14A 119.7 . .
C15 C14 H14A 119.7 . .
N1 C2 C3 113.1(3) . .
N1 C2 H2A 109.0 . .
C3 C2 H2A 109.0 . .
N1 C2 H2B 109.0 . .
C3 C2 H2B 109.0 . .
H2A C2 H2B 107.8 . .
N11 C11 C12 123.2(4) . .
N11 C11 H11A 118.4 . .
C12 C11 H11A 118.4 . .
N12 C20 C19 124.0(3) . .
N12 C20 H20A 118.0 . .
C19 C20 H20A 118.0 . .
C12 C13 C14 119.0(3) . .
C12 C13 H13A 120.5 . .
C14 C13 H13A 120.5 . .
C16 C17 C18 119.8(4) . .
C16 C17 H17A 120.1 . .
C18 C17 H17A 120.1 . .
C13 C12 C11 118.4(4) . .
C13 C12 H12A 120.8 . .
C11 C12 H12A 120.8 . .
C18 C19 C20 118.2(4) . .
C18 C19 H19A 120.9 . .
C20 C19 H19A 120.9 . .
N7 N8 C4 104.3(4) . .
N7 N8 N6 33.0(2) . .
C4 N8 N6 71.3(3) . .
C19 C18 C17 118.8(4) . .
C19 C18 H18A 120.6 . .
C17 C18 H18A 120.6 . .
C11 N11 C15 118.5(3) . .
C11 N11 Sm1 119.7(2) . .
C15 N11 Sm1 120.6(2) . .
O7 N9 O6 121.8(3) . .
O7 N9 O5 122.4(3) . .
O6 N9 O5 115.8(2) . .
O7 N9 Sm1 171.0(2) . .
O6 N9 Sm1 56.77(13) . .
O5 N9 Sm1 59.85(14) . .
C20 N12 C16 117.3(3) . .
C20 N12 Sm1 119.7(2) . .
C16 N12 Sm1 123.0(2) . .
C4 N5 N6 108.8(3) . .
C4 N5 C5 130.6(3) . .
N6 N5 C5 119.7(3) . .
N5 C5 C6 110.6(2) . .
N5 C5 H5A 109.5 . .
C6 C5 H5A 109.5 . .
N5 C5 H5B 109.5 . .
C6 C5 H5B 109.5 . .
H5A C5 H5B 108.1 . .
N3 N2 N1 106.0(2) . .
N2 N3 N4 111.8(2) . .
N3 N4 C1 104.6(3) . .
N7 N6 N5 104.2(4) . .
N7 N6 N8 33.5(2) . .
N5 N6 N8 70.6(2) . .
N1 C1 N4 109.8(3) . .
N1 C1 H1A 125.1 . .
N4 C1 H1A 125.1 . .
N5 C4 N8 109.3(4) . .
N5 C4 H4A 125.4 . .
N8 C4 H4A 125.4 . .
C6 O3 Sm1 163.7(2) . .
C6 O3 Sm1 86.00(15) . 3_666
Sm1 O3 Sm1 105.32(7) . 3_666
C3 O1 Sm1 136.2(2) . .
C6 O4 Sm1 97.52(17) . 3_666
N9 O6 Sm1 97.97(16) . .
O2 C3 O1 127.8(3) . .
O2 C3 C2 118.3(2) . .
O1 C3 C2 113.8(3) . .
O4 C6 O3 122.2(2) . .
O4 C6 C5 119.9(2) . .
O3 C6 C5 117.9(3) . .
O4 C6 Sm1 57.16(14) . 3_666
O3 C6 Sm1 68.10(14) . 3_666
C5 C6 Sm1 158.73(19) . 3_666
C3 O2 Sm1 136.66(17) . 3_666
N9 O5 Sm1 94.79(16) . .
N6 N7 N8 113.5(4) . .

loop_
_geom_bond_atom_site_label_1
_geom_bond_atom_site_label_2
_geom_bond_distance
_geom_bond_site_symmetry_2
Sm1 O3 2.365(2) .
Sm1 O1 2.3615(18) .
Sm1 O2 2.391(2) 3_666
Sm1 O4 2.4515(19) 3_666
Sm1 O6 2.475(2) .
Sm1 O5 2.543(2) .
Sm1 N12 2.565(3) .
Sm1 N11 2.612(2) .
Sm1 O3 2.6905(19) 3_666
Sm1 C6 2.893(3) 3_666
Sm1 N9 2.930(2) .
Sm1 Sm1 4.0241(3) 3_666
C15 N11 1.341(4) .
C15 C14 1.395(4) .
C15 C16 1.481(5) .
N1 C1 1.315(4) .
N1 N2 1.341(3) .
N1 C2 1.452(3) .
C16 N12 1.349(4) .
C16 C17 1.376(5) .
C14 C13 1.364(6) .
C14 H14A 0.9300 .
C2 C3 1.515(4) .
C2 H2A 0.9700 .
C2 H2B 0.9700 .
C11 N11 1.345(4) .
C11 C12 1.377(4) .
C11 H11A 0.9300 .
C20 N12 1.330(4) .
C20 C19 1.378(5) .
C20 H20A 0.9300 .
C13 C12 1.368(6) .
C13 H13A 0.9300 .
C17 C18 1.378(6) .
C17 H17A 0.9300 .
C12 H12A 0.9300 .
C19 C18 1.369(5) .
C19 H19A 0.9300 .
N8 N7 1.316(6) .
N8 C4 1.321(5) .
N8 N6 2.185(6) .
C18 H18A 0.9300 .
N9 O7 1.208(3) .
N9 O6 1.263(3) .
N9 O5 1.259(3) .
N5 C4 1.318(5) .
N5 N6 1.341(4) .
N5 C5 1.447(4) .
C5 C6 1.518(4) .
C5 H5A 0.9700 .
C5 H5B 0.9700 .
N2 N3 1.289(4) .
N3 N4 1.335(4) .
N4 C1 1.318(4) .
N6 N7 1.297(5) .
C1 H1A 0.9300 .
C4 H4A 0.9300 .
O3 C6 1.266(3) .
O3 Sm1 2.6905(19) 3_666
O1 C3 1.258(3) .
O4 C6 1.248(3) .
O4 Sm1 2.4515(19) 3_666
C3 O2 1.248(4) .
C6 Sm1 2.893(3) 3_666
O2 Sm1 2.391(2) 3_666
